data_1522183
loop_
_publ_author_name
'Wilson, S.T.'
'Broach, R.W.'
'Bateman, C.A.'
'Blackwell, C.S.'
'McGuire, N.K.'
'Kirchner, R.M.'

_publ_section_title
;
 Synthesis, characterization and structure of SAPO-56, a member of the ABC
 double-six-ring family of materials with stacking sequence AABBCCBB
;
_journal_name_full 'Microporous and Mesoporous Materials'
_journal_page_first 125
_journal_page_last 137
_journal_volume 28
_journal_year 1999
_chemical_formula_sum 'Al24 O96 P24'
_chemical_name_systematic 'Al24 (P O4)24'
_space_group_IT_number 163
_symmetry_space_group_name_Hall '-P 3 2c'
_symmetry_space_group_name_H-M 'P -3 1 c'
_cell_angle_alpha 90
_cell_angle_beta 90
_cell_angle_gamma 120
_cell_formula_units_Z 1
_cell_length_a 13.7571
_cell_length_b 13.7571
_cell_length_c 19.93619
_cell_volume 3267.583
_citation_journal_id_ASTM MIMMFJ
_cod_data_source_file Wilson_MIMMFJ_1999_462.cif
_cod_data_source_block Al24O96P24
_cod_database_code 1522183

loop_
_symmetry_equiv_pos_as_xyz
x,y,z
-y,x-y,z
-x+y,-x,z
-y,-x,-z+1/2
x,x-y,-z+1/2
-x+y,y,-z+1/2
-x,-y,-z
y,-x+y,-z
x-y,x,-z
y,x,z-1/2
-x,-x+y,z-1/2
x-y,-y,z-1/2

loop_
_atom_site_label
_atom_site_type_symbol
_atom_site_fract_x
_atom_site_fract_y
_atom_site_fract_z
_atom_site_occupancy
_atom_site_U_iso_or_equiv
O4 O-2 0.0181 0.2844 -0.0011 1 0.0
O6 O-2 0.0935 0.5395 0.1481 1 0.0
P1 P+5 0.1059 0.4444 0.1731 1 0.0
O8 O-2 0.3059 0.3255 0.1259 1 0.0
Al2 Al+3 0.3325 0.4374 0.1672 1 0.0
O7 O-2 0.0734 0.4033 0.2404 1 0.0
Al1 Al+3 -0.0022 0.2295 0.0791 1 0.0
O5 O-2 0.214 0.4683 0.1605 1 0.0
P2 P+5 0.2299 0.2253 0.0755 1 0.0
O3 O-2 0.019 0.3495 0.119 1 0.0
O2 O-2 0.1098 0.1961 0.0895 1 0.0
O1 O-2 0.868 0.1106 0.099 1 0.0
